data_7014510
loop_
_publ_author_name
'Yan, Shao-Hua'
'Zheng, Xiang-Jun'
'Li, Li-Cun'
'Yuan, Da-Qiang'
'Jin, Lin-Pei'

_publ_section_title
;
 Self-assembly and characterization of copper 3,4-pyridinedicarboxylate
 complexes based on a variety of polynuclear hydroxo clusters.
;
_journal_issue 8
_journal_name_full 'Dalton transactions (Cambridge, England : 2003)'
_journal_page_first 1758
_journal_page_last 1767
_journal_paper_doi 10.1039/c0dt00917b
_journal_volume 40
_journal_year 2011
_chemical_formula_sum 'C26 H17 Cu3.5 N4 O11'
_chemical_formula_weight 783.83
_chemical_name_systematic
;

?

;
_space_group_IT_number 2
_symmetry_cell_setting triclinic
_symmetry_space_group_name_Hall '-P 1'
_symmetry_space_group_name_H-M 'P -1'
_atom_sites_solution_hydrogens geom
_atom_sites_solution_primary direct
_atom_sites_solution_secondary difmap
_audit_creation_method SHELXL-97
_cell_angle_alpha 81.4820(10)
_cell_angle_beta 84.0780(10)
_cell_angle_gamma 69.7330(10)
_cell_formula_units_Z 2
_cell_length_a 11.09720(10)
_cell_length_b 11.14540(10)
_cell_length_c 11.50680(10)
_cell_measurement_reflns_used 7348
_cell_measurement_temperature 296(2)
_cell_measurement_theta_max 27.60
_cell_measurement_theta_min 2.58
_cell_volume 1318.29(2)
_computing_cell_refinement 'Bruker SMART'
_computing_data_collection 'Bruker SMART'
_computing_data_reduction 'Bruker SAINT'
_computing_molecular_graphics 'Bruker SHELXTL'
_computing_publication_material 'Bruker SHELXTL'
_computing_structure_refinement 'SHELXL-97 (Sheldrick, 1997)'
_computing_structure_solution 'SHELXS-97 (Sheldrick, 1990)'
_diffrn_ambient_temperature 296(2)
_diffrn_measured_fraction_theta_full 0.985
_diffrn_measured_fraction_theta_max 0.985
_diffrn_measurement_device_type 'CCD area detector'
_diffrn_measurement_method 'phi and omega scans'
_diffrn_radiation_monochromator graphite
_diffrn_radiation_source 'fine-focus sealed tube'
_diffrn_radiation_type MoK\a
_diffrn_radiation_wavelength 0.71073
_diffrn_reflns_av_R_equivalents 0.0188
_diffrn_reflns_av_sigmaI/netI 0.0265
_diffrn_reflns_limit_h_max 7
_diffrn_reflns_limit_h_min -14
_diffrn_reflns_limit_k_max 14
_diffrn_reflns_limit_k_min -14
_diffrn_reflns_limit_l_max 11
_diffrn_reflns_limit_l_min -15
_diffrn_reflns_number 13093
_diffrn_reflns_theta_full 27.64
_diffrn_reflns_theta_max 27.64
_diffrn_reflns_theta_min 1.79
_exptl_absorpt_coefficient_mu 2.864
_exptl_absorpt_correction_T_max 0.9449
_exptl_absorpt_correction_T_min 0.4091
_exptl_absorpt_correction_type multi-scan
_exptl_absorpt_process_details SADABS
_exptl_crystal_density_diffrn 1.975
_exptl_crystal_density_method 'not measured'
_exptl_crystal_F_000 781
_exptl_crystal_size_max 0.38
_exptl_crystal_size_mid 0.07
_exptl_crystal_size_min 0.02
_refine_diff_density_max 0.459
_refine_diff_density_min -0.494
_refine_diff_density_rms 0.072
_refine_ls_extinction_method none
_refine_ls_goodness_of_fit_ref 1.052
_refine_ls_hydrogen_treatment mixed
_refine_ls_matrix_type full
_refine_ls_number_parameters 415
_refine_ls_number_reflns 6051
_refine_ls_number_restraints 0
_refine_ls_restrained_S_all 1.052
_refine_ls_R_factor_all 0.0306
_refine_ls_R_factor_gt 0.0254
_refine_ls_shift/su_max 0.002
_refine_ls_shift/su_mean 0.000
_refine_ls_structure_factor_coef Fsqd
_refine_ls_weighting_details 'calc w=1/[\s^2^(Fo^2^)+(0.0343P)^2^+0.7301P] where P=(Fo^2^+2Fc^2^)/3'
_refine_ls_weighting_scheme calc
_refine_ls_wR_factor_gt 0.0665
_refine_ls_wR_factor_ref 0.0691
_reflns_number_gt 5285
_reflns_number_total 6051
_reflns_threshold_expression >2sigma(I)
_cod_data_source_file C0DT00917B.TXT
_cod_data_source_block compound4
_cod_depositor_comments
;
The following automatic conversions were performed:
'_symmetry_cell_setting' value 'Triclinic' changed to 'triclinic'
according to '/home/saulius/struct/CIF-dictionaries/cif_core.dic'
dictionary named 'cif_core.dic' version 2.4.1 from
2010-06-29.

'_exptl_absorpt_correction_type' value 'Multi-scan' changed
to 'multi-scan' according to
'/home/saulius/struct/CIF-dictionaries/cif_core.dic' dictionary named
'cif_core.dic' version 2.4.1 from 2010-06-29.

Automatic conversion script
Id: cif_fix_enum 1555 2011-01-17 13:19:09Z saulius 
;
_cod_original_sg_symbol_H-M P-1
_cod_original_formula_sum 'C26 H17 Cu3.50 N4 O11'
_cod_database_code 7014510

loop_
_symmetry_equiv_pos_as_xyz
'x, y, z'
'-x, -y, -z'

loop_
_atom_site_label
_atom_site_type_symbol
_atom_site_fract_x
_atom_site_fract_y
_atom_site_fract_z
_atom_site_U_iso_or_equiv
_atom_site_adp_type
_atom_site_occupancy
_atom_site_symmetry_multiplicity
_atom_site_calc_flag
_atom_site_refinement_flags
_atom_site_disorder_assembly
_atom_site_disorder_group
C1 C 1.10982(19) 0.3490(2) 0.8304(2) 0.0230(4) Uani 1 1 d . . .
C2 C 1.07548(19) 0.48879(19) 0.84796(19) 0.0201(4) Uani 1 1 d . . .
C3 C 1.1634(2) 0.5227(2) 0.9033(2) 0.0275(5) Uani 1 1 d . . .
H3 H 1.2341 0.4589 0.9369 0.033 Uiso 1 1 calc R . .
C4 C 1.1452(2) 0.6502(2) 0.9079(2) 0.0264(5) Uani 1 1 d . . .
H4 H 1.2044 0.6708 0.9457 0.032 Uiso 1 1 calc R . .
C5 C 0.9588(2) 0.7132(2) 0.81133(19) 0.0217(4) Uani 1 1 d . . .
H5 H 0.8883 0.7790 0.7796 0.026 Uiso 1 1 calc R . .
C6 C 0.96747(19) 0.58724(19) 0.80529(18) 0.0195(4) Uani 1 1 d . . .
C7 C 0.8533(2) 0.5663(2) 0.7606(2) 0.0246(4) Uani 1 1 d . . .
C8 C 0.57801(19) 0.25433(19) 0.91134(18) 0.0193(4) Uani 1 1 d . . .
C9 C 0.53927(18) 0.14824(19) 0.87585(17) 0.0176(4) Uani 1 1 d . . .
C10 C 0.41097(19) 0.1563(2) 0.89271(19) 0.0206(4) Uani 1 1 d . . .
H10 H 0.3535 0.2260 0.9274 0.025 Uiso 1 1 calc R . .
C11 C 0.4496(2) -0.0305(2) 0.8126(2) 0.0252(5) Uani 1 1 d . . .
H11 H 0.4197 -0.0919 0.7910 0.030 Uiso 1 1 calc R . .
C12 C 0.5786(2) -0.0467(2) 0.7925(2) 0.0253(5) Uani 1 1 d . . .
H12 H 0.6335 -0.1172 0.7573 0.030 Uiso 1 1 calc R . .
C13 C 0.62604(18) 0.04308(19) 0.82503(17) 0.0180(4) Uani 1 1 d . . .
C14 C 0.76950(19) 0.01595(19) 0.80828(19) 0.0198(4) Uani 1 1 d . . .
C15 C 0.9199(3) 0.2836(3) 0.5928(2) 0.0408(6) Uani 1 1 d . . .
H15 H 0.9713 0.3107 0.6346 0.049 Uiso 1 1 calc R . .
C16 C 0.9786(3) 0.2026(3) 0.5064(3) 0.0481(7) Uani 1 1 d . . .
H16 H 1.0672 0.1771 0.4911 0.058 Uiso 1 1 calc R . .
C17 C 0.9053(3) 0.1610(3) 0.4445(2) 0.0442(7) Uani 1 1 d . . .
H17 H 0.9434 0.1058 0.3878 0.053 Uiso 1 1 calc R . .
C18 C 0.7719(3) 0.2026(3) 0.4677(2) 0.0376(6) Uani 1 1 d . . .
C19 C 0.6836(3) 0.1674(4) 0.4075(3) 0.0572(9) Uani 1 1 d . . .
H19 H 0.7157 0.1118 0.3503 0.069 Uiso 1 1 calc R . .
C20 C 0.5557(3) 0.2132(4) 0.4324(3) 0.0609(10) Uani 1 1 d . . .
H20 H 0.5016 0.1886 0.3918 0.073 Uiso 1 1 calc R . .
C21 C 0.5010(3) 0.2989(3) 0.5199(2) 0.0405(6) Uani 1 1 d . . .
C22 C 0.3688(3) 0.3566(3) 0.5457(2) 0.0462(7) Uani 1 1 d . . .
H22 H 0.3093 0.3363 0.5081 0.055 Uiso 1 1 calc R . .
C23 C 0.3286(3) 0.4421(3) 0.6257(2) 0.0405(6) Uani 1 1 d . . .
H23 H 0.2410 0.4822 0.6420 0.049 Uiso 1 1 calc R . .
C24 C 0.4184(2) 0.4700(3) 0.6838(2) 0.0331(5) Uani 1 1 d . . .
H24 H 0.3891 0.5287 0.7387 0.040 Uiso 1 1 calc R . .
C25 C 0.7207(2) 0.2835(2) 0.55532(19) 0.0277(5) Uani 1 1 d . . .
C26 C 0.5852(2) 0.3327(2) 0.58122(19) 0.0277(5) Uani 1 1 d . . .
Cu1 Cu 1.17627(2) 0.09274(2) 0.89049(2) 0.01898(7) Uani 1 1 d . . .
Cu2 Cu 1.01665(2) -0.07106(2) 0.88526(2) 0.01711(7) Uani 1 1 d . . .
Cu3 Cu 0.69121(2) 0.43432(3) 0.74104(2) 0.02340(7) Uani 1 1 d . . .
Cu4 Cu 0.5000 0.5000 1.0000 0.02136(9) Uani 1 2 d S . .
N1 N 1.04561(16) 0.74649(16) 0.86013(15) 0.0196(3) Uani 1 1 d . . .
N2 N 0.36523(16) 0.06969(17) 0.86195(16) 0.0208(4) Uani 1 1 d . . .
N3 N 0.79446(18) 0.3232(2) 0.61763(17) 0.0281(4) Uani 1 1 d . . .
N4 N 0.54396(18) 0.41554(19) 0.66325(16) 0.0267(4) Uani 1 1 d . . .
O1 O 1.13121(14) 0.27024(14) 0.92382(14) 0.0253(3) Uani 1 1 d . . .
O2 O 1.12492(16) 0.32068(16) 0.72934(15) 0.0328(4) Uani 1 1 d . . .
O3 O 0.84422(15) 0.45517(15) 0.79210(15) 0.0287(3) Uani 1 1 d . . .
O4 O 0.77428(19) 0.65577(19) 0.7046(2) 0.0504(5) Uani 1 1 d . . .
O5 O 0.69060(14) 0.25138(15) 0.89173(16) 0.0314(4) Uani 1 1 d . . .
O6 O 0.48677(15) 0.34224(16) 0.95730(15) 0.0304(4) Uani 1 1 d . . .
O7 O 0.82948(13) -0.03337(14) 0.90235(13) 0.0205(3) Uani 1 1 d . . .
O8 O 0.81953(16) 0.03006(18) 0.71014(15) 0.0367(4) Uani 1 1 d . . .
O9 O 0.99710(15) 0.10407(15) 0.90722(14) 0.0216(3) Uani 1 1 d . . .
O10 O 1.19772(15) -0.08337(16) 0.86567(16) 0.0243(3) Uani 1 1 d . . .
O11 O 0.57326(18) 0.54081(19) 0.84933(16) 0.0315(4) Uani 1 1 d . . .
H9A H 0.946(3) 0.156(3) 0.880(3) 0.036(9) Uiso 1 1 d . . .
H11A H 0.586(3) 0.592(3) 0.850(3) 0.028(8) Uiso 1 1 d . . .
H10A H 1.234(4) -0.121(4) 0.910(4) 0.086(16) Uiso 1 1 d . . .

loop_
_atom_site_aniso_label
_atom_site_aniso_U_11
_atom_site_aniso_U_22
_atom_site_aniso_U_33
_atom_site_aniso_U_23
_atom_site_aniso_U_13
_atom_site_aniso_U_12
C1 0.0148(9) 0.0179(10) 0.0395(12) -0.0091(9) 0.0003(8) -0.0078(8)
C2 0.0201(10) 0.0155(10) 0.0277(10) -0.0051(8) 0.0008(8) -0.0092(8)
C3 0.0220(11) 0.0172(10) 0.0442(13) -0.0051(9) -0.0098(9) -0.0048(9)
C4 0.0211(10) 0.0207(11) 0.0419(13) -0.0089(9) -0.0063(9) -0.0094(9)
C5 0.0195(10) 0.0154(10) 0.0323(11) -0.0068(8) -0.0043(8) -0.0060(8)
C6 0.0192(10) 0.0161(10) 0.0258(10) -0.0071(8) -0.0003(8) -0.0076(8)
C7 0.0207(10) 0.0244(11) 0.0338(12) -0.0124(9) -0.0026(9) -0.0098(9)
C8 0.0196(10) 0.0161(9) 0.0254(10) -0.0048(8) -0.0040(8) -0.0081(8)
C9 0.0157(9) 0.0161(9) 0.0234(10) -0.0050(8) -0.0025(7) -0.0071(8)
C10 0.0168(9) 0.0169(10) 0.0312(11) -0.0090(8) 0.0003(8) -0.0074(8)
C11 0.0202(10) 0.0231(11) 0.0388(12) -0.0147(9) -0.0014(9) -0.0113(9)
C12 0.0171(10) 0.0226(11) 0.0390(12) -0.0151(9) 0.0002(9) -0.0063(8)
C13 0.0150(9) 0.0182(10) 0.0227(10) -0.0039(8) -0.0030(7) -0.0069(8)
C14 0.0155(9) 0.0147(9) 0.0303(11) -0.0059(8) -0.0010(8) -0.0055(8)
C15 0.0329(13) 0.0526(17) 0.0412(14) -0.0196(13) 0.0020(11) -0.0155(12)
C16 0.0340(15) 0.062(2) 0.0453(16) -0.0196(14) 0.0074(12) -0.0104(14)
C17 0.0506(17) 0.0464(17) 0.0332(14) -0.0166(12) 0.0070(12) -0.0110(14)
C18 0.0483(16) 0.0433(15) 0.0257(12) -0.0106(11) -0.0004(11) -0.0190(13)
C19 0.066(2) 0.072(2) 0.0449(17) -0.0365(16) -0.0030(15) -0.0271(18)
C20 0.066(2) 0.088(3) 0.0503(18) -0.0344(18) -0.0085(16) -0.041(2)
C21 0.0484(16) 0.0568(18) 0.0292(12) -0.0094(12) -0.0072(11) -0.0310(14)
C22 0.0427(15) 0.073(2) 0.0386(14) -0.0061(14) -0.0093(12) -0.0368(15)
C23 0.0293(13) 0.0614(19) 0.0363(14) 0.0007(13) -0.0037(10) -0.0241(13)
C24 0.0293(12) 0.0417(14) 0.0312(12) -0.0043(11) -0.0007(10) -0.0159(11)
C25 0.0370(13) 0.0302(12) 0.0209(10) -0.0048(9) -0.0024(9) -0.0166(10)
C26 0.0331(12) 0.0353(13) 0.0214(10) -0.0039(9) -0.0021(9) -0.0196(10)
Cu1 0.01453(12) 0.01398(12) 0.03143(14) -0.00689(10) 0.00014(10) -0.00729(10)
Cu2 0.01285(12) 0.01360(12) 0.02786(13) -0.00706(10) -0.00100(9) -0.00639(9)
Cu3 0.02137(14) 0.02696(15) 0.02757(14) -0.01095(11) 0.00058(10) -0.01274(11)
Cu4 0.01767(17) 0.01938(18) 0.0316(2) -0.01358(15) 0.00177(14) -0.00860(14)
N1 0.0173(8) 0.0153(8) 0.0292(9) -0.0082(7) -0.0007(7) -0.0074(7)
N2 0.0161(8) 0.0198(9) 0.0302(9) -0.0084(7) -0.0009(7) -0.0086(7)
N3 0.0270(10) 0.0334(11) 0.0283(10) -0.0102(8) 0.0010(8) -0.0139(8)
N4 0.0273(10) 0.0316(10) 0.0262(9) -0.0058(8) -0.0011(7) -0.0152(8)
O1 0.0236(8) 0.0146(7) 0.0389(9) -0.0052(6) 0.0003(6) -0.0076(6)
O2 0.0339(9) 0.0283(9) 0.0402(9) -0.0150(7) -0.0013(7) -0.0114(7)
O3 0.0252(8) 0.0232(8) 0.0446(9) -0.0091(7) -0.0047(7) -0.0141(7)
O4 0.0445(11) 0.0343(10) 0.0798(15) 0.0024(10) -0.0364(11) -0.0172(9)
O5 0.0179(7) 0.0221(8) 0.0587(11) -0.0111(8) -0.0046(7) -0.0091(6)
O6 0.0295(8) 0.0266(9) 0.0443(10) -0.0223(7) 0.0094(7) -0.0168(7)
O7 0.0149(7) 0.0195(7) 0.0294(8) -0.0057(6) -0.0032(6) -0.0068(6)
O8 0.0277(9) 0.0465(11) 0.0317(9) 0.0002(8) 0.0041(7) -0.0108(8)
O9 0.0160(7) 0.0132(7) 0.0365(9) -0.0041(6) -0.0047(6) -0.0048(6)
O10 0.0159(7) 0.0180(8) 0.0428(10) -0.0124(7) 0.0011(7) -0.0078(6)
O11 0.0366(10) 0.0293(10) 0.0368(10) -0.0166(8) 0.0094(7) -0.0195(8)

loop_
_atom_type_symbol
_atom_type_description
_atom_type_scat_dispersion_real
_atom_type_scat_dispersion_imag
_atom_type_scat_source
C C 0.0033 0.0016 'International Tables Vol C Tables 4.2.6.8 and 6.1.1.4'
H H 0.0000 0.0000 'International Tables Vol C Tables 4.2.6.8 and 6.1.1.4'
N N 0.0061 0.0033 'International Tables Vol C Tables 4.2.6.8 and 6.1.1.4'
O O 0.0106 0.0060 'International Tables Vol C Tables 4.2.6.8 and 6.1.1.4'
Cu Cu 0.3201 1.2651 'International Tables Vol C Tables 4.2.6.8 and 6.1.1.4'

loop_
_geom_angle_atom_site_label_1
_geom_angle_atom_site_label_2
_geom_angle_atom_site_label_3
_geom_angle
_geom_angle_site_symmetry_1
_geom_angle_site_symmetry_3
_geom_angle_publ_flag
O2 C1 O1 126.1(2) . . ?
O2 C1 C2 118.5(2) . . ?
O1 C1 C2 115.08(19) . . ?
C6 C2 C3 117.79(19) . . ?
C6 C2 C1 124.52(18) . . ?
C3 C2 C1 117.52(18) . . ?
C4 C3 C2 119.9(2) . . ?
C4 C3 H3 120.0 . . ?
C2 C3 H3 120.0 . . ?
N1 C4 C3 122.72(19) . . ?
N1 C4 H4 118.6 . . ?
C3 C4 H4 118.6 . . ?
N1 C5 C6 124.17(19) . . ?
N1 C5 H5 117.9 . . ?
C6 C5 H5 117.9 . . ?
C5 C6 C2 118.13(18) . . ?
C5 C6 C7 117.28(18) . . ?
C2 C6 C7 124.43(18) . . ?
O4 C7 O3 125.0(2) . . ?
O4 C7 C6 119.7(2) . . ?
O3 C7 C6 115.15(19) . . ?
O5 C8 O6 125.97(19) . . ?
O5 C8 C9 119.31(18) . . ?
O6 C8 C9 114.69(17) . . ?
C10 C9 C13 118.26(18) . . ?
C10 C9 C8 118.69(18) . . ?
C13 C9 C8 123.05(17) . . ?
N2 C10 C9 123.84(19) . . ?
N2 C10 H10 118.1 . . ?
C9 C10 H10 118.1 . . ?
N2 C11 C12 123.08(19) . . ?
N2 C11 H11 118.5 . . ?
C12 C11 H11 118.5 . . ?
C11 C12 C13 119.6(2) . . ?
C11 C12 H12 120.2 . . ?
C13 C12 H12 120.2 . . ?
C12 C13 C9 117.97(18) . . ?
C12 C13 C14 117.37(18) . . ?
C9 C13 C14 124.59(17) . . ?
O8 C14 O7 125.57(19) . . ?
O8 C14 C13 120.39(18) . . ?
O7 C14 C13 113.68(18) . . ?
N3 C15 C16 122.6(2) . . ?
N3 C15 H15 118.7 . . ?
C16 C15 H15 118.7 . . ?
C17 C16 C15 119.7(3) . . ?
C17 C16 H16 120.1 . . ?
C15 C16 H16 120.1 . . ?
C16 C17 C18 119.0(3) . . ?
C16 C17 H17 120.5 . . ?
C18 C17 H17 120.5 . . ?
C25 C18 C17 117.7(2) . . ?
C25 C18 C19 117.8(3) . . ?
C17 C18 C19 124.5(3) . . ?
C20 C19 C18 121.5(3) . . ?
C20 C19 H19 119.3 . . ?
C18 C19 H19 119.3 . . ?
C19 C20 C21 121.6(3) . . ?
C19 C20 H20 119.2 . . ?
C21 C20 H20 119.2 . . ?
C22 C21 C26 117.1(2) . . ?
C22 C21 C20 124.9(2) . . ?
C26 C21 C20 117.9(3) . . ?
C23 C22 C21 119.4(2) . . ?
C23 C22 H22 120.3 . . ?
C21 C22 H22 120.3 . . ?
C22 C23 C24 120.1(3) . . ?
C22 C23 H23 120.0 . . ?
C24 C23 H23 120.0 . . ?
N4 C24 C23 122.1(2) . . ?
N4 C24 H24 119.0 . . ?
C23 C24 H24 119.0 . . ?
N3 C25 C18 122.9(2) . . ?
N3 C25 C26 116.3(2) . . ?
C18 C25 C26 120.7(2) . . ?
N4 C26 C21 122.9(2) . . ?
N4 C26 C25 116.57(19) . . ?
C21 C26 C25 120.4(2) . . ?
O9 Cu1 O1 91.38(6) . . ?
O9 Cu1 O10 81.07(6) . . ?
O1 Cu1 O10 172.19(6) . . ?
O9 Cu1 N2 174.73(7) . 1_655 ?
O1 Cu1 N2 93.09(7) . 1_655 ?
O10 Cu1 N2 94.55(7) . 1_655 ?
O9 Cu1 O7 83.89(6) . 2_757 ?
O1 Cu1 O7 87.00(6) . 2_757 ?
O10 Cu1 O7 90.16(7) . 2_757 ?
N2 Cu1 O7 99.13(6) 1_655 2_757 ?
O9 Cu1 O2 92.82(6) . . ?
O1 Cu1 O2 51.52(6) . . ?
O10 Cu1 O2 130.43(7) . . ?
N2 Cu1 O2 87.77(6) 1_655 . ?
O7 Cu1 O2 138.38(5) 2_757 . ?
O9 Cu1 Cu2 40.24(4) . . ?
O1 Cu1 Cu2 131.56(5) . . ?
O10 Cu1 Cu2 40.84(5) . . ?
N2 Cu1 Cu2 135.35(5) 1_655 . ?
O7 Cu1 Cu2 85.52(3) 2_757 . ?
O2 Cu1 Cu2 117.64(3) . . ?
O9 Cu2 O10 80.98(6) . . ?
O9 Cu2 O7 91.53(6) . . ?
O10 Cu2 O7 172.26(6) . . ?
O9 Cu2 N1 177.29(7) . 1_545 ?
O10 Cu2 N1 96.35(7) . 1_545 ?
O7 Cu2 N1 91.13(6) . 1_545 ?
O9 Cu2 O9 84.20(6) . 2_757 ?
O10 Cu2 O9 97.23(7) . 2_757 ?
O7 Cu2 O9 83.84(6) . 2_757 ?
N1 Cu2 O9 96.61(6) 1_545 2_757 ?
O9 Cu2 Cu1 40.23(4) . . ?
O10 Cu2 Cu1 40.76(5) . . ?
O7 Cu2 Cu1 131.75(4) . . ?
N1 Cu2 Cu1 137.10(5) 1_545 . ?
O9 Cu2 Cu1 90.35(4) 2_757 . ?
O11 Cu3 O3 95.15(7) . . ?
O11 Cu3 N3 172.57(8) . . ?
O3 Cu3 N3 92.16(7) . . ?
O11 Cu3 N4 91.28(8) . . ?
O3 Cu3 N4 171.44(7) . . ?
N3 Cu3 N4 81.31(8) . . ?
O11 Cu3 O5 85.61(7) . . ?
O3 Cu3 O5 95.72(6) . . ?
N3 Cu3 O5 95.00(7) . . ?
N4 Cu3 O5 90.40(7) . . ?
O11 Cu4 O11 180.000(1) 2_667 . ?
O11 Cu4 O6 87.18(7) 2_667 . ?
O11 Cu4 O6 92.82(7) . . ?
O11 Cu4 O6 92.82(7) 2_667 2_667 ?
O11 Cu4 O6 87.18(7) . 2_667 ?
O6 Cu4 O6 180.0 . 2_667 ?
C5 N1 C4 117.05(18) . . ?
C5 N1 Cu2 122.29(14) . 1_565 ?
C4 N1 Cu2 119.95(14) . 1_565 ?
C10 N2 C11 117.22(17) . . ?
C10 N2 Cu1 120.06(14) . 1_455 ?
C11 N2 Cu1 122.72(13) . 1_455 ?
C15 N3 C25 117.9(2) . . ?
C15 N3 Cu3 129.18(17) . . ?
C25 N3 Cu3 112.85(15) . . ?
C24 N4 C26 118.3(2) . . ?
C24 N4 Cu3 129.17(17) . . ?
C26 N4 Cu3 112.50(15) . . ?
C1 O1 Cu1 111.52(14) . . ?
C1 O2 Cu1 70.66(13) . . ?
C7 O3 Cu3 114.24(14) . . ?
C8 O5 Cu3 107.73(13) . . ?
C8 O6 Cu4 125.24(14) . . ?
C14 O7 Cu2 115.32(13) . . ?
C14 O7 Cu1 149.39(13) . 2_757 ?
Cu2 O7 Cu1 95.00(5) . 2_757 ?
Cu1 O9 Cu2 99.53(7) . . ?
Cu1 O9 Cu2 96.33(6) . 2_757 ?
Cu2 O9 Cu2 95.80(6) . 2_757 ?
Cu1 O9 H9A 125(2) . . ?
Cu2 O9 H9A 119(2) . . ?
Cu2 O9 H9A 116(2) 2_757 . ?
Cu1 O10 Cu2 98.40(7) . . ?
Cu1 O10 H10A 105(4) . . ?
Cu2 O10 H10A 114(4) . . ?
Cu4 O11 Cu3 131.89(11) . . ?
Cu4 O11 H11A 108(3) . . ?
Cu3 O11 H11A 110(3) . . ?

loop_
_geom_bond_atom_site_label_1
_geom_bond_atom_site_label_2
_geom_bond_distance
_geom_bond_site_symmetry_2
_geom_bond_publ_flag
C1 O2 1.229(3) . ?
C1 O1 1.269(3) . ?
C1 C2 1.510(3) . ?
C2 C6 1.390(3) . ?
C2 C3 1.398(3) . ?
C3 C4 1.373(3) . ?
C3 H3 0.9300 . ?
C4 N1 1.344(3) . ?
C4 H4 0.9300 . ?
C5 N1 1.342(3) . ?
C5 C6 1.386(3) . ?
C5 H5 0.9300 . ?
C6 C7 1.517(3) . ?
C7 O4 1.224(3) . ?
C7 O3 1.273(3) . ?
C8 O5 1.236(2) . ?
C8 O6 1.273(3) . ?
C8 C9 1.510(3) . ?
C9 C10 1.390(3) . ?
C9 C13 1.396(3) . ?
C10 N2 1.339(3) . ?
C10 H10 0.9300 . ?
C11 N2 1.342(3) . ?
C11 C12 1.378(3) . ?
C11 H11 0.9300 . ?
C12 C13 1.391(3) . ?
C12 H12 0.9300 . ?
C13 C14 1.511(3) . ?
C14 O8 1.219(3) . ?
C14 O7 1.279(2) . ?
C15 N3 1.321(3) . ?
C15 C16 1.398(4) . ?
C15 H15 0.9300 . ?
C16 C17 1.364(4) . ?
C16 H16 0.9300 . ?
C17 C18 1.399(4) . ?
C17 H17 0.9300 . ?
C18 C25 1.396(3) . ?
C18 C19 1.442(4) . ?
C19 C20 1.347(5) . ?
C19 H19 0.9300 . ?
C20 C21 1.433(4) . ?
C20 H20 0.9300 . ?
C21 C22 1.403(4) . ?
C21 C26 1.403(3) . ?
C22 C23 1.355(4) . ?
C22 H22 0.9300 . ?
C23 C24 1.397(3) . ?
C23 H23 0.9300 . ?
C24 N4 1.325(3) . ?
C24 H24 0.9300 . ?
C25 N3 1.358(3) . ?
C25 C26 1.427(3) . ?
C26 N4 1.353(3) . ?
Cu1 O9 1.9392(15) . ?
Cu1 O1 1.9521(15) . ?
Cu1 O10 1.9543(15) . ?
Cu1 N2 2.0200(17) 1_655 ?
Cu1 O7 2.3779(15) 2_757 ?
Cu1 O2 2.8349(18) . ?
Cu1 Cu2 2.9613(3) . ?
Cu2 O9 1.9397(15) . ?
Cu2 O10 1.9576(15) . ?
Cu2 O7 1.9659(14) . ?
Cu2 N1 2.0061(17) 1_545 ?
Cu2 O9 2.3589(17) 2_757 ?
Cu3 O11 1.9235(18) . ?
Cu3 O3 1.9500(15) . ?
Cu3 N3 2.0161(19) . ?
Cu3 N4 2.0272(18) . ?
Cu3 O5 2.4745(18) . ?
Cu4 O11 1.8988(18) 2_667 ?
Cu4 O11 1.8988(18) . ?
Cu4 O6 1.9505(15) . ?
Cu4 O6 1.9505(15) 2_667 ?
N1 Cu2 2.0061(17) 1_565 ?
N2 Cu1 2.0200(17) 1_455 ?
O7 Cu1 2.3779(15) 2_757 ?
O9 Cu2 2.3589(17) 2_757 ?
O9 H9A 0.71(3) . ?
O10 H10A 0.68(4) . ?
O11 H11A 0.64(3) . ?
